data_7036957
loop_
_publ_author_name
'Wu, Kui'
'Su, Xin'
'Yang, Zhihua'
'Pan, Shilie'

_publ_section_title
;
 An investigation of new infrared nonlinear optical material: BaCdSnSe4,
 and three new related centrosymmetric compounds: Ba2SnSe4, Mg2GeSe4, and
 Ba2Ge2S6.
;
_journal_issue 46
_journal_name_full 'Dalton transactions (Cambridge, England : 2003)'
_journal_page_first 19856
_journal_page_last 19864
_journal_paper_doi 10.1039/c5dt03215f
_journal_volume 44
_journal_year 2015
_chemical_formula_sum 'Ba2 Se4 Sn'
_chemical_formula_weight 709.21
_space_group_crystal_system monoclinic
_space_group_IT_number 14
_space_group_name_Hall '-P 2ybc'
_space_group_name_H-M_alt 'P 1 21/c 1'
_symmetry_space_group_name_Hall '-P 2ybc'
_symmetry_space_group_name_H-M 'P 1 21/c 1'
_audit_creation_method SHELXL-2014/7
_audit_update_record
;
2015-10-13 deposited with the CCDC.
2015-10-28 downloaded from the CCDC.
;
_cell_angle_alpha 90
_cell_angle_beta 114.276(11)
_cell_angle_gamma 90
_cell_formula_units_Z 4
_cell_length_a 8.5819(14)
_cell_length_b 9.2554(13)
_cell_length_c 12.460(2)
_cell_measurement_reflns_used 1803
_cell_measurement_temperature 293(2)
_cell_measurement_theta_max 25.77
_cell_measurement_theta_min 3.41
_cell_volume 902.2(3)
_computing_cell_refinement 'Bruker SMART'
_computing_data_collection 'Bruker SMART'
_computing_data_reduction 'Bruker SAINT'
_computing_molecular_graphics 'SHELXL-2014/7 (Sheldrick, 2014)'
_computing_publication_material 'SHELXL-2014/7 (Sheldrick, 2014)'
_computing_structure_refinement 'SHELXL-2014/7 (Sheldrick, 2014)'
_computing_structure_solution 'Bruker SHELXTL'
_diffrn_ambient_temperature 293(2)
_diffrn_measured_fraction_theta_full 1.000
_diffrn_measured_fraction_theta_max 0.993
_diffrn_measurement_device_type 'CCD area detector'
_diffrn_measurement_method 'phi and omega scans'
_diffrn_radiation_type MoK\a
_diffrn_radiation_wavelength 0.71073
_diffrn_reflns_av_R_equivalents 0.0866
_diffrn_reflns_av_unetI/netI 0.0542
_diffrn_reflns_laue_measured_fraction_full 1.000
_diffrn_reflns_laue_measured_fraction_max 0.993
_diffrn_reflns_limit_h_max 11
_diffrn_reflns_limit_h_min -11
_diffrn_reflns_limit_k_max 12
_diffrn_reflns_limit_k_min -11
_diffrn_reflns_limit_l_max 16
_diffrn_reflns_limit_l_min -16
_diffrn_reflns_number 14668
_diffrn_reflns_point_group_measured_fraction_full 1.000
_diffrn_reflns_point_group_measured_fraction_max 0.993
_diffrn_reflns_theta_full 25.242
_diffrn_reflns_theta_max 27.541
_diffrn_reflns_theta_min 2.604
_diffrn_source 'fine-focus sealed tube'
_exptl_absorpt_coefficient_mu 27.423
_exptl_absorpt_correction_T_max 0.7456
_exptl_absorpt_correction_T_min 0.5208
_exptl_absorpt_correction_type multi-scan
_exptl_absorpt_process_details SADABS
_exptl_crystal_colour orange
_exptl_crystal_density_diffrn 5.221
_exptl_crystal_description block
_exptl_crystal_F_000 1192
_exptl_crystal_size_max 0.097
_exptl_crystal_size_mid 0.079
_exptl_crystal_size_min 0.064
_refine_diff_density_max 2.427
_refine_diff_density_min -1.435
_refine_diff_density_rms 0.325
_refine_ls_extinction_coef 0.00041(10)
_refine_ls_extinction_expression Fc^*^=kFc[1+0.001xFc^2^\l^3^/sin(2\q)]^-1/4^
_refine_ls_extinction_method 'SHELXL-2014/7 (Sheldrick 2014'
_refine_ls_goodness_of_fit_ref 1.006
_refine_ls_matrix_type full
_refine_ls_number_parameters 65
_refine_ls_number_reflns 2071
_refine_ls_number_restraints 0
_refine_ls_restrained_S_all 1.006
_refine_ls_R_factor_all 0.0597
_refine_ls_R_factor_gt 0.0366
_refine_ls_shift/su_max 0.000
_refine_ls_shift/su_mean 0.000
_refine_ls_structure_factor_coef Fsqd
_refine_ls_weighting_details 'w=1/[\s^2^(Fo^2^)+(0.0381P)^2^] where P=(Fo^2^+2Fc^2^)/3'
_refine_ls_weighting_scheme calc
_refine_ls_wR_factor_gt 0.0759
_refine_ls_wR_factor_ref 0.0833
_reflns_Friedel_coverage 0.000
_reflns_number_gt 1545
_reflns_number_total 2071
_reflns_threshold_expression 'I > 2\s(I)'
_cod_data_source_file c5dt03215f2.cif
_cod_data_source_block 2
_cod_depositor_comments 'Adding full bibliography for 7036957--7036960.cif.'
_cod_database_code 7036957
_shelx_shelxl_version_number 2014/7
_shelx_space_group_comment
;
The symmetry employed for this shelxl refinement is uniquely defined
by the following loop, which should always be used as a source of
symmetry information in preference to the above space-group names.
They are only intended as comments.
;

loop_
_space_group_symop_operation_xyz
'x, y, z'
'-x, y+1/2, -z+1/2'
'-x, -y, -z'
'x, -y-1/2, z-1/2'

loop_
_atom_site_label
_atom_site_type_symbol
_atom_site_fract_x
_atom_site_fract_y
_atom_site_fract_z
_atom_site_U_iso_or_equiv
_atom_site_adp_type
_atom_site_occupancy
_atom_site_site_symmetry_order
_atom_site_calc_flag
Ba1 Ba 1.09452(8) 0.88278(6) 0.84414(5) 0.02489(18) Uani 1 1 d
Ba2 Ba 1.46629(8) 0.84690(7) 0.65916(5) 0.02814(18) Uani 1 1 d
Sn1 Sn 0.80652(9) 0.81391(7) 0.49326(6) 0.02152(19) Uani 1 1 d
Se1 Se 0.76294(14) 0.88297(10) 0.28798(9) 0.0247(2) Uani 1 1 d
Se2 Se 0.76234(14) 1.02126(10) 0.60919(8) 0.0239(3) Uani 1 1 d
Se3 Se 1.09046(13) 0.68958(10) 0.60664(9) 0.0233(2) Uani 1 1 d
Se4 Se 0.57761(14) 0.62915(12) 0.45674(10) 0.0320(3) Uani 1 1 d

loop_
_atom_site_aniso_label
_atom_site_aniso_U_11
_atom_site_aniso_U_22
_atom_site_aniso_U_33
_atom_site_aniso_U_23
_atom_site_aniso_U_13
_atom_site_aniso_U_12
Ba1 0.0362(4) 0.0238(3) 0.0182(3) 0.0027(2) 0.0148(3) 0.0015(3)
Ba2 0.0251(4) 0.0387(4) 0.0208(3) 0.0060(3) 0.0097(3) 0.0035(3)
Sn1 0.0280(4) 0.0216(4) 0.0153(4) -0.0001(3) 0.0093(3) -0.0022(3)
Se1 0.0325(6) 0.0259(5) 0.0174(5) 0.0029(4) 0.0119(5) -0.0036(4)
Se2 0.0297(6) 0.0239(5) 0.0182(5) -0.0006(4) 0.0098(4) -0.0017(4)
Se3 0.0297(6) 0.0233(5) 0.0178(5) 0.0008(4) 0.0107(4) -0.0002(4)
Se4 0.0362(7) 0.0344(6) 0.0242(6) -0.0004(5) 0.0111(5) -0.0141(5)

loop_
_atom_type_symbol
_atom_type_description
_atom_type_scat_dispersion_real
_atom_type_scat_dispersion_imag
_atom_type_scat_source
Ba Ba -0.3244 2.2819 'International Tables Vol C Tables 4.2.6.8 and 6.1.1.4'
Se Se -0.0929 2.2259 'International Tables Vol C Tables 4.2.6.8 and 6.1.1.4'
Sn Sn -0.6537 1.4246 'International Tables Vol C Tables 4.2.6.8 and 6.1.1.4'

loop_
_geom_angle_atom_site_label_1
_geom_angle_atom_site_label_2
_geom_angle_atom_site_label_3
_geom_angle
_geom_angle_site_symmetry_1
_geom_angle_site_symmetry_3
Se1 Ba1 Se3 141.66(3) 3_776 4_576
Se1 Ba1 Se2 70.62(3) 3_776 .
Se3 Ba1 Se2 125.17(3) 4_576 .
Se1 Ba1 Se3 80.59(3) 3_776 2_756
Se3 Ba1 Se3 78.44(3) 4_576 2_756
Se2 Ba1 Se3 63.53(3) . 2_756
Se1 Ba1 Se3 77.54(3) 3_776 .
Se3 Ba1 Se3 137.20(2) 4_576 .
Se2 Ba1 Se3 75.31(3) . .
Se3 Ba1 Se3 137.85(2) 2_756 .
Se1 Ba1 Se2 122.54(3) 3_776 2_746
Se3 Ba1 Se2 78.02(3) 4_576 2_746
Se2 Ba1 Se2 127.83(3) . 2_746
Se3 Ba1 Se2 155.63(3) 2_756 2_746
Se3 Ba1 Se2 61.93(3) . 2_746
Se1 Ba1 Se1 142.02(2) 3_776 4_576
Se3 Ba1 Se1 74.29(3) 4_576 4_576
Se2 Ba1 Se1 76.93(3) . 4_576
Se3 Ba1 Se1 102.31(3) 2_756 4_576
Se3 Ba1 Se1 75.57(3) . 4_576
Se2 Ba1 Se1 65.08(3) 2_746 4_576
Se1 Ba1 Se4 65.50(3) 3_776 2_756
Se3 Ba1 Se4 77.16(3) 4_576 2_756
Se2 Ba1 Se4 119.13(3) . 2_756
Se3 Ba1 Se4 69.39(3) 2_756 2_756
Se3 Ba1 Se4 129.48(3) . 2_756
Se2 Ba1 Se4 111.02(3) 2_746 2_756
Se1 Ba1 Se4 151.35(3) 4_576 2_756
Se1 Ba1 Se4 67.97(3) 3_776 4_676
Se3 Ba1 Se4 94.67(3) 4_576 4_676
Se2 Ba1 Se4 137.23(3) . 4_676
Se3 Ba1 Se4 118.29(3) 2_756 4_676
Se3 Ba1 Se4 85.76(3) . 4_676
Se2 Ba1 Se4 70.00(3) 2_746 4_676
Se1 Ba1 Se4 135.02(3) 4_576 4_676
Se4 Ba1 Se4 49.60(3) 2_756 4_676
Se1 Ba1 Ba2 118.86(3) 3_776 4_576
Se3 Ba1 Ba2 48.35(2) 4_576 4_576
Se2 Ba1 Ba2 170.48(3) . 4_576
Se3 Ba1 Ba2 117.03(3) 2_756 4_576
Se3 Ba1 Ba2 105.07(3) . 4_576
Se2 Ba1 Ba2 47.71(2) 2_746 4_576
Se1 Ba1 Ba2 93.88(2) 4_576 4_576
Se4 Ba1 Ba2 68.23(2) 2_756 4_576
Se4 Ba1 Ba2 51.80(2) 4_676 4_576
Se1 Ba2 Se2 84.47(3) 4_676 1_655
Se1 Ba2 Se2 139.95(3) 4_676 3_776
Se2 Ba2 Se2 79.16(3) 1_655 3_776
Se1 Ba2 Se3 108.23(3) 4_676 .
Se2 Ba2 Se3 159.43(3) 1_655 .
Se2 Ba2 Se3 80.84(3) 3_776 .
Se1 Ba2 Se1 142.62(2) 4_676 3_776
Se2 Ba2 Se1 103.27(3) 1_655 3_776
Se2 Ba2 Se1 77.12(3) 3_776 3_776
Se3 Ba2 Se1 76.74(3) . 3_776
Se1 Ba2 Se4 71.96(3) 4_676 4_676
Se2 Ba2 Se4 106.26(3) 1_655 4_676
Se2 Ba2 Se4 147.83(3) 3_776 4_676
Se3 Ba2 Se4 93.27(3) . 4_676
Se1 Ba2 Se4 70.77(3) 3_776 4_676
Se1 Ba2 Se4 66.35(3) 4_676 1_655
Se2 Ba2 Se4 72.36(3) 1_655 1_655
Se2 Ba2 Se4 73.89(3) 3_776 1_655
Se3 Ba2 Se4 97.45(3) . 1_655
Se1 Ba2 Se4 150.98(3) 3_776 1_655
Se4 Ba2 Se4 138.25(3) 4_676 1_655
Se1 Ba2 Sn1 166.47(3) 4_676 3_776
Se2 Ba2 Sn1 82.45(3) 1_655 3_776
Se2 Ba2 Sn1 39.77(2) 3_776 3_776
Se3 Ba2 Sn1 85.29(3) . 3_776
Se1 Ba2 Sn1 39.38(2) 3_776 3_776
Se4 Ba2 Sn1 108.53(3) 4_676 3_776
Se4 Ba2 Sn1 112.48(3) 1_655 3_776
Se1 Ba2 Ba1 105.01(3) 4_676 4_575
Se2 Ba2 Ba1 113.46(3) 1_655 4_575
Se2 Ba2 Ba1 51.51(2) 3_776 4_575
Se3 Ba2 Ba1 48.42(2) . 4_575
Se1 Ba2 Ba1 105.03(3) 3_776 4_575
Se4 Ba2 Ba1 139.75(3) 4_676 4_575
Se4 Ba2 Ba1 54.77(2) 1_655 4_575
Sn1 Ba2 Ba1 83.46(2) 3_776 4_575
Se4 Sn1 Se1 102.23(4) . .
Se4 Sn1 Se2 109.43(5) . .
Se1 Sn1 Se2 113.27(4) . .
Se4 Sn1 Se3 107.11(4) . .
Se1 Sn1 Se3 112.93(4) . .
Se2 Sn1 Se3 111.26(4) . .
Se4 Sn1 Ba2 101.07(4) . 3_776
Se1 Sn1 Ba2 59.48(3) . 3_776
Se2 Sn1 Ba2 57.75(3) . 3_776
Se3 Sn1 Ba2 151.83(3) . 3_776
Sn1 Se1 Ba2 95.53(4) . 4_475
Sn1 Se1 Ba1 139.15(4) . 3_776
Ba2 Se1 Ba1 125.27(4) 4_475 3_776
Sn1 Se1 Ba2 81.14(3) . 3_776
Ba2 Se1 Ba2 100.45(3) 4_475 3_776
Ba1 Se1 Ba2 88.62(3) 3_776 3_776
Sn1 Se1 Ba1 81.58(3) . 4_575
Ba2 Se1 Ba1 92.61(3) 4_475 4_575
Ba1 Se1 Ba1 97.01(3) 3_776 4_575
Ba2 Se1 Ba1 159.22(4) 3_776 4_575
Sn1 Se2 Ba2 92.57(4) . 1_455
Sn1 Se2 Ba2 82.49(3) . 3_776
Ba2 Se2 Ba2 100.84(3) 1_455 3_776
Sn1 Se2 Ba1 86.32(3) . .
Ba2 Se2 Ba1 95.29(3) 1_455 .
Ba2 Se2 Ba1 160.72(4) 3_776 .
Sn1 Se2 Ba1 133.75(4) . 2_756
Ba2 Se2 Ba1 132.83(4) 1_455 2_756
Ba2 Se2 Ba1 80.78(3) 3_776 2_756
Ba1 Se2 Ba1 95.97(3) . 2_756
Sn1 Se3 Ba2 122.64(4) . .
Sn1 Se3 Ba1 86.57(3) . 4_575
Ba2 Se3 Ba1 83.23(3) . 4_575
Sn1 Se3 Ba1 93.78(4) . 2_746
Ba2 Se3 Ba1 143.56(4) . 2_746
Ba1 Se3 Ba1 101.56(3) 4_575 2_746
Sn1 Se3 Ba1 84.89(4) . .
Ba2 Se3 Ba1 86.43(3) . .
Ba1 Se3 Ba1 160.23(3) 4_575 .
Ba1 Se3 Ba1 96.78(3) 2_746 .
Sn1 Se4 Ba2 90.08(4) . 4_475
Sn1 Se4 Ba2 84.60(4) . 1_455
Ba2 Se4 Ba2 132.44(4) 4_475 1_455
Sn1 Se4 Ba1 88.59(4) . 2_746
Ba2 Se4 Ba1 124.35(4) 4_475 2_746
Ba2 Se4 Ba1 102.78(3) 1_455 2_746
Sn1 Se4 Ba1 138.12(5) . 4_475
Ba2 Se4 Ba1 79.98(3) 4_475 4_475
Ba2 Se4 Ba1 73.43(3) 1_455 4_475
Ba1 Se4 Ba1 130.40(3) 2_746 4_475

loop_
_geom_bond_atom_site_label_1
_geom_bond_atom_site_label_2
_geom_bond_distance
_geom_bond_site_symmetry_2
Ba1 Se1 3.2501(12) 3_776
Ba1 Se3 3.3528(13) 4_576
Ba1 Se2 3.3878(13) .
Ba1 Se3 3.4293(12) 2_756
Ba1 Se3 3.4454(12) .
Ba1 Se2 3.5292(12) 2_746
Ba1 Se1 3.6055(13) 4_576
Ba1 Se4 3.6786(14) 2_756
Ba1 Se4 3.7929(15) 4_676
Ba1 Ba2 4.4506(11) 4_576
Ba2 Se1 3.1975(12) 4_676
Ba2 Se2 3.2784(13) 1_655
Ba2 Se2 3.3353(13) 3_776
Ba2 Se3 3.3490(13) .
Ba2 Se1 3.4088(13) 3_776
Ba2 Se4 3.4348(14) 4_676
Ba2 Se4 3.6492(14) 1_655
Ba2 Sn1 3.9099(10) 3_776
Ba2 Ba1 4.4505(11) 4_575
Sn1 Se4 2.5010(13) .
Sn1 Se1 2.5108(13) .
Sn1 Se2 2.5226(12) .
Sn1 Se3 2.5351(13) .
Sn1 Ba2 3.9099(10) 3_776
Se1 Ba2 3.1975(12) 4_475
Se1 Ba1 3.2501(12) 3_776
Se1 Ba2 3.4088(13) 3_776
Se1 Ba1 3.6054(13) 4_575
Se2 Ba2 3.2784(13) 1_455
Se2 Ba2 3.3353(13) 3_776
Se2 Ba1 3.5292(12) 2_756
Se3 Ba1 3.3527(13) 4_575
Se3 Ba1 3.4293(12) 2_746
Se4 Ba2 3.4347(14) 4_475
Se4 Ba2 3.6492(14) 1_455
Se4 Ba1 3.6786(14) 2_746
Se4 Ba1 3.7929(15) 4_475
